data_1534905
loop_
_publ_author_name
'Makitova, D.D.'
'Tkachev, V.V.'
'Atovmyan, L.O.'

_publ_section_title
;
 Crystal structure of dihydrate lithium-sodium molybdate LiNaMoO4*2H2O
;
_journal_name_full
;
Koordinatsionnaya Khimiya (= Coordination Chemistry (USSR))
;
_journal_page_first 616
_journal_page_last 618
_journal_volume 16
_journal_year 1990
_chemical_formula_sum 'H4 Li Mo Na O6'
_chemical_name_systematic 'Li Na Mo O4 (H2 O)2'
_space_group_IT_number 61
_symmetry_space_group_name_Hall '-P 2ac 2ab'
_symmetry_space_group_name_H-M 'P b c a'
_cell_angle_alpha 90
_cell_angle_beta 90
_cell_angle_gamma 90
_cell_formula_units_Z 8
_cell_length_a 8.219
_cell_length_b 10.372
_cell_length_c 13.277
_cell_volume 1131.831
_citation_journal_id_ASTM KOKHDC
_cod_data_source_file Makitova_KOKHDC_1990_1005.cif
_cod_data_source_block H4Li1Mo1Na1O6
_cod_original_formula_sum 'H4 Li1 Mo1 Na1 O6'
_cod_database_code 1534905

loop_
_symmetry_equiv_pos_as_xyz
x,y,z
-x+1/2,-y,z+1/2
x+1/2,-y+1/2,-z
-x,y+1/2,-z+1/2
-x,-y,-z
x-1/2,y,-z-1/2
-x-1/2,y-1/2,z
x,-y-1/2,z-1/2

loop_
_atom_site_label
_atom_site_type_symbol
_atom_site_fract_x
_atom_site_fract_y
_atom_site_fract_z
_atom_site_occupancy
_atom_site_U_iso_or_equiv
H4 H+1 0.833 0.405 0.322 1 0.0
O3 O-2 0.5665 0.1728 0.5988 1 0.0
O2 O-2 0.4347 0.3554 0.4568 1 0.0
O5 O-2 0.5664 0.4213 0.689 1 0.0
Na1 Na+1 0.8473 0.0015 0.4084 1 0.0
Li1 Li+1 0.7668 0.4385 0.138 1 0.0
H1 H+1 0.929 0.596 0.248 1 0.0
H2 H+1 0.929 0.68 0.151 1 0.0
O6 O-2 0.7815 0.3605 0.2808 1 0.0
O4 O-2 0.3178 0.0923 0.4614 1 0.0
Mo1 Mo+6 0.4888 0.1919 0.4748 1 0.0
H3 H+1 0.739 0.288 0.298 1 0.0
O1 O-2 0.6367 0.1517 0.3828 1 0.0
